data_2102221
loop_
_publ_author_name
'Quesada, Antonio'
'Marchal, Antonio'
'Melguizo, Manuel'
'Low, John N.'
'Glidewell, Christopher'

_publ_section_title
;
 Symmetrically 4,6-disubstituted 2-aminopyrimidines and
 2-amino-5-nitrosopyrimidines: interplay of molecular,
 molecular--electronic and supramolecular structures
;
_journal_issue 1
_journal_name_full 'Acta Crystallographica Section B'
_journal_page_first 76
_journal_page_last 89
_journal_paper_doi 10.1107/S0108768103024856
_journal_volume 60
_journal_year 2004
_chemical_formula_moiety 'C16 H15 N5 O2'
_chemical_formula_sum 'C16 H15 N5 O2'
_chemical_formula_weight 309.33
_chemical_name_systematic
;
 2-Amino-4,6-bis(3-pyridylmethoxy)pyrimidine
;
_space_group_IT_number 2
_symmetry_cell_setting triclinic
_symmetry_space_group_name_Hall '-P 1'
_symmetry_space_group_name_H-M 'P -1'
_atom_sites_solution_hydrogens geom
_atom_sites_solution_primary direct
_atom_sites_solution_secondary difmap
_cell_angle_alpha 70.0380(10)
_cell_angle_beta 73.2060(10)
_cell_angle_gamma 79.6260(10)
_cell_formula_units_Z 6
_cell_length_a 11.3545(3)
_cell_length_b 12.7528(4)
_cell_length_c 16.9511(6)
_cell_measurement_reflns_used 9847
_cell_measurement_temperature 120(2)
_cell_measurement_theta_max 27.52
_cell_measurement_theta_min 2.93
_cell_volume 2199.62(12)
_computing_cell_refinement 'DENZO-SMN (Otwinowski & Minor, 1997)'
_computing_data_collection 'Kappa-CCD server software (Nonius, 1997)'
_computing_data_reduction 'DENZO-SMN (Otwinowski & Minor, 1997)'
_computing_molecular_graphics 'PLATON (Spek, 2003)'
_computing_publication_material 'SHELXL-97 (Sheldrick, 1997a) and  PRPKAPPA (Ferguson, 1999)'
_computing_structure_refinement 'SHELXL-97 (Sheldrick, 1997a)'
_computing_structure_solution 'SHELXS-97 (Sheldrick, 1997b)'
_diffrn_ambient_temperature 120(2)
_diffrn_measured_fraction_theta_full 0.997
_diffrn_measured_fraction_theta_max 0.972
_diffrn_measurement_device_type Kappa-CCD
_diffrn_measurement_method '\f scans, and \w scans with \k offsets'
_diffrn_radiation_monochromator graphite
_diffrn_radiation_source 'fine-focus sealed X-ray tube'
_diffrn_radiation_type 'Mo K\a'
_diffrn_radiation_wavelength 0.71073
_diffrn_reflns_av_R_equivalents 0.086
_diffrn_reflns_av_sigmaI/netI 0.1182
_diffrn_reflns_limit_h_max 14
_diffrn_reflns_limit_h_min -14
_diffrn_reflns_limit_k_max 16
_diffrn_reflns_limit_k_min -16
_diffrn_reflns_limit_l_max 22
_diffrn_reflns_limit_l_min -22
_diffrn_reflns_number 32137
_diffrn_reflns_theta_full 26.50
_diffrn_reflns_theta_max 27.52
_diffrn_reflns_theta_min 2.93
_diffrn_standards_decay_% 0
_exptl_absorpt_coefficient_mu 0.097
_exptl_absorpt_correction_type none
_exptl_crystal_colour colourless
_exptl_crystal_density_diffrn 1.401
_exptl_crystal_density_method 'not measured'
_exptl_crystal_description plate
_exptl_crystal_F_000 972
_exptl_crystal_size_max 0.40
_exptl_crystal_size_mid 0.20
_exptl_crystal_size_min 0.05
_refine_diff_density_max 0.302
_refine_diff_density_min -0.337
_refine_ls_extinction_method none
_refine_ls_goodness_of_fit_ref 0.899
_refine_ls_hydrogen_treatment constr
_refine_ls_matrix_type full
_refine_ls_number_parameters 622
_refine_ls_number_reflns 9847
_refine_ls_number_restraints 0
_refine_ls_restrained_S_all 0.899
_refine_ls_R_factor_all 0.1668
_refine_ls_R_factor_gt 0.0583
_refine_ls_shift/su_max 0.000
_refine_ls_shift/su_mean 0.000
_refine_ls_structure_factor_coef Fsqd
_refine_ls_weighting_details 'w=1/[\s^2^(Fo^2^)+(0.0648P)^2^] where P=(Fo^2^+2Fc^2^)/3'
_refine_ls_weighting_scheme calc
_refine_ls_wR_factor_gt 0.1140
_refine_ls_wR_factor_ref 0.1480
_reflns_number_gt 4349
_reflns_number_total 9847
_reflns_threshold_expression I>2\s(I)
_cod_data_source_file na5007.cif
_cod_data_source_block II
_cod_database_code 2102221

loop_
_symmetry_equiv_pos_as_xyz
'x, y, z'
'-x, -y, -z'

loop_
_atom_site_label
_atom_site_fract_x
_atom_site_fract_y
_atom_site_fract_z
_atom_site_U_iso_or_equiv
_atom_site_adp_type
_atom_site_calc_flag
_atom_site_refinement_flags
_atom_site_occupancy
_atom_site_type_symbol
N11 0.87818(18) 0.94519(16) -0.06184(12) 0.0223(5) Uani d . 1 N
N12 0.77832(19) 0.99790(17) 0.05942(13) 0.0289(5) Uani d . 1 N
C12 0.8026(2) 0.92063(19) 0.01890(15) 0.0212(6) Uani d . 1 C
O14 0.72837(16) 0.64697(13) 0.06292(10) 0.0268(4) Uani d . 1 O
N13 0.74856(18) 0.82393(16) 0.06230(13) 0.0232(5) Uani d . 1 N
C14 0.7762(2) 0.7475(2) 0.02195(15) 0.0219(6) Uani d . 1 C
C141 0.6409(2) 0.5098(2) 0.19496(15) 0.0242(6) Uani d . 1 C
C142 0.5349(2) 0.4758(2) 0.25884(16) 0.0279(6) Uani d . 1 C
N143 0.5199(2) 0.36945(18) 0.30868(13) 0.0327(6) Uani d . 1 N
C144 0.6137(3) 0.2934(2) 0.29504(17) 0.0352(7) Uani d . 1 C
C145 0.7214(3) 0.3176(2) 0.23109(16) 0.0323(7) Uani d . 1 C
C146 0.7357(2) 0.4278(2) 0.18103(16) 0.0270(6) Uani d . 1 C
C147 0.6543(2) 0.6321(2) 0.15030(15) 0.0244(6) Uani d . 1 C
C15 0.8524(2) 0.7625(2) -0.06099(16) 0.0253(6) Uani d . 1 C
C16 0.9004(2) 0.8651(2) -0.09824(15) 0.0224(6) Uani d . 1 C
C161 1.0966(2) 0.99845(19) -0.30979(15) 0.0206(6) Uani d . 1 C
C162 1.1502(2) 1.0970(2) -0.36206(16) 0.0250(6) Uani d . 1 C
N163 1.21208(19) 1.11470(17) -0.44527(13) 0.0260(5) Uani d . 1 N
C164 1.2220(2) 1.0319(2) -0.47883(16) 0.0254(6) Uani d . 1 C
C165 1.1728(2) 0.9311(2) -0.43273(16) 0.0288(6) Uani d . 1 C
C166 1.1083(2) 0.9150(2) -0.34687(16) 0.0266(6) Uani d . 1 C
C167 1.0290(2) 0.9902(2) -0.21792(15) 0.0237(6) Uani d . 1 C
O16 0.97701(16) 0.88369(14) -0.17938(10) 0.0282(4) Uani d . 1 O
N21 0.30633(17) 0.84508(16) 0.20722(12) 0.0202(5) Uani d . 1 N
C22 0.2483(2) 0.7498(2) 0.24840(15) 0.0203(6) Uani d . 1 C
N22 0.27140(18) 0.67304(16) 0.20787(13) 0.0248(5) Uani d . 1 N
N23 0.16874(17) 0.72582(16) 0.32861(12) 0.0197(5) Uani d . 1 N
C24 0.1523(2) 0.8023(2) 0.36803(15) 0.0183(5) Uani d . 1 C
C241 -0.0494(2) 0.6680(2) 0.57715(15) 0.0187(5) Uani d . 1 C
C242 -0.0981(2) 0.5668(2) 0.62922(15) 0.0234(6) Uani d . 1 C
N243 -0.16557(19) 0.54836(16) 0.71060(13) 0.0254(5) Uani d . 1 N
C244 -0.1874(2) 0.6335(2) 0.74329(16) 0.0283(6) Uani d . 1 C
C245 -0.1450(2) 0.7376(2) 0.69758(16) 0.0285(6) Uani d . 1 C
C246 -0.0748(2) 0.7549(2) 0.61256(15) 0.0234(6) Uani d . 1 C
C247 0.0222(2) 0.6780(2) 0.48558(15) 0.0213(6) Uani d . 1 C
O24 0.07882(15) 0.78180(13) 0.45002(10) 0.0224(4) Uani d . 1 O
C25 0.2058(2) 0.9033(2) 0.33307(15) 0.0208(5) Uani d . 1 C
C26 0.2823(2) 0.9186(2) 0.25018(15) 0.0196(5) Uani d . 1 C
C261 0.4596(2) 1.14720(19) 0.09434(15) 0.0194(5) Uani d . 1 C
C262 0.5217(2) 1.1880(2) 0.00743(16) 0.0228(6) Uani d . 1 C
N263 0.56746(19) 1.28729(17) -0.02859(13) 0.0262(5) Uani d . 1 N
C264 0.5524(2) 1.3505(2) 0.02269(16) 0.0264(6) Uani d . 1 C
C265 0.4930(2) 1.3180(2) 0.10921(16) 0.0263(6) Uani d . 1 C
C266 0.4465(2) 1.2143(2) 0.14529(16) 0.0237(6) Uani d . 1 C
C267 0.4133(2) 1.0333(2) 0.12567(15) 0.0217(6) Uani d . 1 C
O26 0.33516(15) 1.01680(13) 0.21214(10) 0.0239(4) Uani d . 1 O
N31 0.22324(18) 0.38269(16) 0.59576(12) 0.0219(5) Uani d . 1 N
C32 0.2989(2) 0.40907(19) 0.51456(15) 0.0209(6) Uani d . 1 C
N32 0.32180(19) 0.33374(17) 0.47243(13) 0.0257(5) Uani d . 1 N
N33 0.35435(18) 0.50520(16) 0.47244(12) 0.0210(5) Uani d . 1 N
C34 0.3326(2) 0.57747(19) 0.51663(15) 0.0197(5) Uani d . 1 C
O34 0.13685(15) 0.43706(14) 0.71833(10) 0.0261(4) Uani d . 1 O
C341 0.0034(2) 0.33037(19) 0.84513(15) 0.0205(5) Uani d . 1 C
C342 -0.0415(2) 0.2296(2) 0.90127(15) 0.0241(6) Uani d . 1 C
N343 -0.11559(19) 0.21831(17) 0.98053(13) 0.0258(5) Uani d . 1 N
C344 -0.1454(2) 0.3102(2) 1.00570(16) 0.0276(6) Uani d . 1 C
C345 -0.1053(2) 0.4133(2) 0.95551(16) 0.0300(6) Uani d . 1 C
C346 -0.0290(2) 0.4230(2) 0.87357(16) 0.0252(6) Uani d . 1 C
C347 0.0799(2) 0.3334(2) 0.75599(16) 0.0240(6) Uani d . 1 C
C35 0.2598(2) 0.5599(2) 0.60073(16) 0.0241(6) Uani d . 1 C
C36 0.2081(2) 0.4587(2) 0.63568(15) 0.0207(6) Uani d . 1 C
C361 0.5078(2) 0.8069(2) 0.36260(15) 0.0203(5) Uani d . 1 C
C362 0.5814(2) 0.8438(2) 0.27872(16) 0.0243(6) Uani d . 1 C
N363 0.62695(19) 0.94416(17) 0.24304(13) 0.0260(5) Uani d . 1 N
C364 0.5989(2) 1.0116(2) 0.29219(16) 0.0255(6) Uani d . 1 C
C365 0.5275(2) 0.9826(2) 0.37621(16) 0.0284(6) Uani d . 1 C
C366 0.4822(2) 0.8784(2) 0.41204(16) 0.0248(6) Uani d . 1 C
C367 0.4603(2) 0.69374(19) 0.39224(15) 0.0220(6) Uani d . 1 C
O36 0.38392(15) 0.67679(13) 0.47868(10) 0.0244(4) Uani d . 1 O
H12A 0.7292 0.9847 0.1119 0.035 Uiso calc R 1 H
H12B 0.8114 1.0621 0.0338 0.035 Uiso calc R 1 H
H142 0.4688 0.5312 0.2679 0.033 Uiso calc R 1 H
H144 0.6062 0.2181 0.3313 0.042 Uiso calc R 1 H
H145 0.7843 0.2598 0.2217 0.039 Uiso calc R 1 H
H146 0.8096 0.4472 0.1375 0.032 Uiso calc R 1 H
H14A 0.5718 0.6735 0.1493 0.029 Uiso calc R 1 H
H14B 0.6944 0.6618 0.1819 0.029 Uiso calc R 1 H
H15 0.8699 0.7069 -0.0895 0.030 Uiso calc R 1 H
H162 1.1424 1.1552 -0.3373 0.030 Uiso calc R 1 H
H164 1.2652 1.0432 -0.5377 0.031 Uiso calc R 1 H
H165 1.1828 0.8740 -0.4589 0.035 Uiso calc R 1 H
H166 1.0723 0.8466 -0.3138 0.032 Uiso calc R 1 H
H16A 1.0866 0.9952 -0.1855 0.028 Uiso calc R 1 H
H16B 0.9627 1.0521 -0.2165 0.028 Uiso calc R 1 H
H22A 0.3227 0.6850 0.1562 0.030 Uiso calc R 1 H
H22B 0.2354 0.6102 0.2326 0.030 Uiso calc R 1 H
H242 -0.0821 0.5070 0.6050 0.028 Uiso calc R 1 H
H244 -0.2348 0.6218 0.8013 0.034 Uiso calc R 1 H
H245 -0.1633 0.7959 0.7234 0.034 Uiso calc R 1 H
H246 -0.0446 0.8257 0.5793 0.028 Uiso calc R 1 H
H24A 0.0864 0.6142 0.4847 0.026 Uiso calc R 1 H
H24B -0.0338 0.6768 0.4507 0.026 Uiso calc R 1 H
H25 0.1914 0.9570 0.3630 0.025 Uiso calc R 1 H
H262 0.5319 1.1419 -0.0283 0.027 Uiso calc R 1 H
H264 0.5844 1.4217 -0.0018 0.032 Uiso calc R 1 H
H265 0.4840 1.3658 0.1434 0.032 Uiso calc R 1 H
H266 0.4058 1.1896 0.2050 0.028 Uiso calc R 1 H
H26A 0.3659 1.0280 0.0867 0.026 Uiso calc R 1 H
H26B 0.4838 0.9749 0.1261 0.026 Uiso calc R 1 H
H32A 0.3708 0.3479 0.4199 0.031 Uiso calc R 1 H
H32B 0.2879 0.2698 0.4971 0.031 Uiso calc R 1 H
H342 -0.0183 0.1651 0.8822 0.029 Uiso calc R 1 H
H344 -0.1977 0.3039 1.0618 0.033 Uiso calc R 1 H
H345 -0.1292 0.4762 0.9764 0.036 Uiso calc R 1 H
H346 0.0007 0.4930 0.8373 0.030 Uiso calc R 1 H
H34A 0.1440 0.2692 0.7593 0.029 Uiso calc R 1 H
H34B 0.0271 0.3288 0.7201 0.029 Uiso calc R 1 H
H35 0.2467 0.6127 0.6314 0.029 Uiso calc R 1 H
H362 0.6006 0.7947 0.2445 0.029 Uiso calc R 1 H
H364 0.6297 1.0833 0.2682 0.031 Uiso calc R 1 H
H365 0.5098 1.0334 0.4090 0.034 Uiso calc R 1 H
H366 0.4340 0.8563 0.4701 0.030 Uiso calc R 1 H
H36A 0.4116 0.6906 0.3533 0.026 Uiso calc R 1 H
H36B 0.5301 0.6347 0.3916 0.026 Uiso calc R 1 H

loop_
_atom_site_aniso_label
_atom_site_aniso_U_11
_atom_site_aniso_U_22
_atom_site_aniso_U_33
_atom_site_aniso_U_12
_atom_site_aniso_U_13
_atom_site_aniso_U_23
N11 0.0243(12) 0.0214(11) 0.0177(11) -0.0049(9) -0.0018(9) -0.0029(10)
N12 0.0368(13) 0.0227(11) 0.0217(11) -0.0120(10) 0.0067(10) -0.0066(10)
C12 0.0230(14) 0.0178(13) 0.0192(13) -0.0042(11) -0.0043(11) -0.0006(11)
O14 0.0383(11) 0.0214(9) 0.0162(9) -0.0147(8) 0.0040(8) -0.0031(8)
N13 0.0259(12) 0.0187(10) 0.0220(11) -0.0060(9) -0.0032(9) -0.0028(10)
C14 0.0238(14) 0.0188(13) 0.0207(13) -0.0062(11) -0.0054(11) -0.0009(11)
C141 0.0313(15) 0.0230(13) 0.0190(13) -0.0095(12) -0.0040(11) -0.0056(11)
C142 0.0350(16) 0.0249(14) 0.0230(14) -0.0099(12) -0.0007(12) -0.0082(12)
N143 0.0466(15) 0.0275(12) 0.0231(12) -0.0159(11) 0.0002(11) -0.0075(11)
C144 0.060(2) 0.0192(13) 0.0238(14) -0.0123(14) -0.0040(14) -0.0048(12)
C145 0.0452(18) 0.0234(14) 0.0270(14) -0.0023(13) -0.0056(13) -0.0091(12)
C146 0.0323(15) 0.0269(14) 0.0234(13) -0.0036(12) -0.0051(12) -0.0107(12)
C147 0.0297(15) 0.0212(13) 0.0185(13) -0.0075(11) -0.0010(11) -0.0027(11)
C15 0.0334(15) 0.0197(13) 0.0226(14) -0.0052(12) -0.0066(12) -0.0051(12)
C16 0.0228(14) 0.0240(13) 0.0166(13) -0.0046(11) -0.0019(11) -0.0026(12)
C161 0.0165(13) 0.0219(13) 0.0192(13) -0.0014(11) -0.0027(10) -0.0027(11)
C162 0.0286(15) 0.0215(13) 0.0243(14) -0.0043(11) -0.0046(12) -0.0069(12)
N163 0.0258(12) 0.0237(11) 0.0233(11) -0.0058(9) -0.0004(9) -0.0035(10)
C164 0.0238(14) 0.0296(14) 0.0217(13) -0.0046(11) -0.0027(11) -0.0077(12)
C165 0.0317(15) 0.0278(14) 0.0271(14) -0.0072(12) -0.0013(12) -0.0115(13)
C166 0.0288(15) 0.0247(13) 0.0259(14) -0.0096(11) -0.0036(12) -0.0061(12)
C167 0.0258(14) 0.0199(13) 0.0231(13) -0.0073(11) -0.0026(11) -0.0040(12)
O16 0.0378(11) 0.0216(9) 0.0176(9) -0.0114(8) 0.0055(8) -0.0025(8)
N21 0.0191(11) 0.0221(11) 0.0178(11) -0.0057(9) -0.0043(9) -0.0024(10)
C22 0.0175(13) 0.0209(13) 0.0196(13) -0.0042(11) -0.0053(11) -0.0006(12)
N22 0.0304(12) 0.0226(11) 0.0185(11) -0.0117(10) 0.0036(9) -0.0059(10)
N23 0.0199(11) 0.0194(10) 0.0171(11) -0.0056(9) -0.0013(9) -0.0028(9)
C24 0.0157(13) 0.0222(13) 0.0135(12) -0.0013(10) -0.0020(10) -0.0025(11)
C241 0.0145(13) 0.0240(13) 0.0177(12) -0.0033(11) -0.0042(10) -0.0054(11)
C242 0.0268(15) 0.0239(13) 0.0183(13) -0.0068(11) -0.0013(11) -0.0063(12)
N243 0.0287(12) 0.0213(11) 0.0210(11) -0.0068(9) 0.0008(9) -0.0038(10)
C244 0.0278(15) 0.0317(15) 0.0191(13) -0.0054(12) 0.0042(11) -0.0070(13)
C245 0.0309(15) 0.0265(14) 0.0263(14) -0.0064(12) 0.0003(12) -0.0101(13)
C246 0.0229(14) 0.0211(13) 0.0217(13) -0.0076(11) -0.0015(11) -0.0015(12)
C247 0.0222(14) 0.0214(13) 0.0192(13) -0.0082(11) -0.0012(10) -0.0048(11)
O24 0.0246(9) 0.0218(9) 0.0176(9) -0.0113(7) 0.0028(7) -0.0041(8)
C25 0.0201(13) 0.0220(13) 0.0192(13) -0.0047(11) -0.0019(11) -0.0058(11)
C26 0.0160(13) 0.0210(13) 0.0193(13) -0.0064(11) -0.0037(10) -0.0013(12)
C261 0.0169(13) 0.0187(12) 0.0190(13) -0.0032(10) -0.0013(10) -0.0031(11)
C262 0.0276(14) 0.0187(13) 0.0195(13) -0.0061(11) -0.0019(11) -0.0039(11)
N263 0.0283(12) 0.0229(11) 0.0221(11) -0.0067(9) 0.0007(9) -0.0038(10)
C264 0.0269(15) 0.0175(12) 0.0294(15) -0.0071(11) 0.0001(12) -0.0035(12)
C265 0.0315(15) 0.0243(13) 0.0248(14) -0.0078(11) -0.0018(12) -0.0112(12)
C266 0.0259(14) 0.0231(13) 0.0183(13) -0.0050(11) -0.0019(11) -0.0032(11)
C267 0.0244(14) 0.0237(13) 0.0144(12) -0.0087(11) 0.0010(10) -0.0042(11)
O26 0.0269(10) 0.0210(9) 0.0186(9) -0.0108(8) 0.0035(7) -0.0030(8)
N31 0.0218(11) 0.0236(11) 0.0177(11) -0.0061(9) -0.0025(9) -0.0030(9)
C32 0.0191(13) 0.0200(13) 0.0197(13) -0.0046(11) -0.0048(11) 0.0001(11)
N32 0.0321(13) 0.0238(11) 0.0197(11) -0.0129(9) 0.0021(9) -0.0066(10)
N33 0.0196(11) 0.0208(11) 0.0211(11) -0.0047(9) -0.0043(9) -0.0037(10)
C34 0.0209(13) 0.0174(12) 0.0195(13) -0.0057(10) -0.0061(11) -0.0014(11)
O34 0.0312(10) 0.0244(9) 0.0191(9) -0.0129(8) 0.0027(8) -0.0044(8)
C341 0.0192(13) 0.0218(13) 0.0187(12) -0.0044(11) -0.0032(10) -0.0041(11)
C342 0.0280(14) 0.0208(13) 0.0202(13) -0.0055(11) -0.0017(11) -0.0041(11)
N343 0.0255(12) 0.0249(12) 0.0242(12) -0.0070(9) -0.0024(9) -0.0048(10)
C344 0.0303(15) 0.0303(15) 0.0186(13) -0.0053(12) 0.0005(11) -0.0070(12)
C345 0.0377(16) 0.0213(13) 0.0279(14) -0.0055(12) -0.0023(13) -0.0070(12)
C346 0.0299(15) 0.0199(13) 0.0227(14) -0.0061(11) -0.0043(12) -0.0023(12)
C347 0.0249(14) 0.0227(13) 0.0228(13) -0.0096(11) -0.0008(11) -0.0053(12)
C35 0.0255(14) 0.0244(13) 0.0222(13) -0.0073(11) -0.0028(11) -0.0069(12)
C36 0.0177(13) 0.0266(14) 0.0173(13) -0.0027(11) -0.0036(10) -0.0063(12)
C361 0.0184(13) 0.0215(13) 0.0199(13) -0.0020(10) -0.0049(11) -0.0047(11)
C362 0.0279(15) 0.0207(13) 0.0220(13) -0.0064(11) -0.0024(11) -0.0045(12)
N363 0.0285(12) 0.0228(11) 0.0246(12) -0.0070(10) -0.0032(10) -0.0049(10)
C364 0.0272(15) 0.0188(13) 0.0295(14) -0.0046(11) -0.0060(12) -0.0058(12)
C365 0.0340(16) 0.0240(13) 0.0260(14) -0.0068(12) -0.0002(12) -0.0102(12)
C366 0.0214(14) 0.0294(14) 0.0197(13) -0.0060(11) 0.0028(11) -0.0075(12)
C367 0.0239(14) 0.0211(13) 0.0174(12) -0.0059(11) -0.0005(11) -0.0032(11)
O36 0.0303(10) 0.0198(9) 0.0177(9) -0.0130(8) 0.0035(7) -0.0015(8)

loop_
_atom_type_symbol
_atom_type_description
_atom_type_scat_dispersion_real
_atom_type_scat_dispersion_imag
_atom_type_scat_source
C C 0.0033 0.0016 'International Tables Vol C Tables 4.2.6.8 and 6.1.1.4'
N N 0.0061 0.0033 'International Tables Vol C Tables 4.2.6.8 and 6.1.1.4'
H H 0.0000 0.0000 'International Tables Vol C Tables 4.2.6.8 and 6.1.1.4'
O O 0.0106 0.0060 'International Tables Vol C Tables 4.2.6.8 and 6.1.1.4'

loop_
_geom_angle_atom_site_label_1
_geom_angle_atom_site_label_2
_geom_angle_atom_site_label_3
_geom_angle
_geom_angle_publ_flag
C16 N11 C12 115.1(2) no
C12 N12 H12A 120.0 no
C12 N12 H12B 120.0 no
H12A N12 H12B 120.0 no
N12 C12 N13 116.7(2) no
N12 C12 N11 117.7(2) no
N13 C12 N11 125.5(2) no
C14 O14 C147 115.60(18) no
C14 N13 C12 115.8(2) no
N13 C14 O14 118.9(2) no
N13 C14 C15 124.2(2) no
O14 C14 C15 116.9(2) no
C142 C141 C146 117.5(2) no
C142 C141 C147 119.7(2) no
C146 C141 C147 122.5(2) no
N143 C142 C141 124.0(3) no
N143 C142 H142 118.0 no
C141 C142 H142 118.0 no
C144 N143 C142 116.9(2) no
N143 C144 C145 123.7(2) no
N143 C144 H144 118.2 no
C145 C144 H144 118.2 no
C144 C145 C146 118.5(3) no
C144 C145 H145 120.7 no
C146 C145 H145 120.7 no
C145 C146 C141 119.3(2) no
C145 C146 H146 120.4 no
C141 C146 H146 120.4 no
O14 C147 C141 108.93(19) no
O14 C147 H14A 109.9 no
C141 C147 H14A 109.9 no
O14 C147 H14B 109.9 no
C141 C147 H14B 109.9 no
H14A C147 H14B 108.3 no
C16 C15 C14 114.1(2) no
C16 C15 H15 122.9 no
C14 C15 H15 122.9 no
N11 C16 O16 118.2(2) no
N11 C16 C15 125.3(2) no
O16 C16 C15 116.5(2) no
C166 C161 C162 117.2(2) no
C166 C161 C167 124.3(2) no
C162 C161 C167 118.4(2) no
N163 C162 C161 123.9(2) no
N163 C162 H162 118.0 no
C161 C162 H162 118.0 no
C164 N163 C162 117.2(2) no
N163 C164 C165 123.6(2) no
N163 C164 H164 118.2 no
C165 C164 H164 118.2 no
C164 C165 C166 118.3(2) no
C164 C165 H165 120.9 no
C166 C165 H165 120.9 no
C161 C166 C165 119.8(2) no
C161 C166 H166 120.1 no
C165 C166 H166 120.1 no
O16 C167 C161 107.68(19) no
O16 C167 H16A 110.2 no
C161 C167 H16A 110.2 no
O16 C167 H16B 110.2 no
C161 C167 H16B 110.2 no
H16A C167 H16B 108.5 no
C16 O16 C167 116.66(19) no
C26 N21 C22 115.6(2) no
N22 C22 N21 117.5(2) no
N22 C22 N23 117.2(2) no
N21 C22 N23 125.3(2) no
C22 N22 H22A 120.0 no
C22 N22 H22B 120.0 no
H22A N22 H22B 120.0 no
C24 N23 C22 115.2(2) no
N23 C24 O24 118.6(2) no
N23 C24 C25 125.2(2) no
O24 C24 C25 116.3(2) no
C246 C241 C242 117.3(2) no
C246 C241 C247 124.0(2) no
C242 C241 C247 118.7(2) no
N243 C242 C241 124.4(2) no
N243 C242 H242 117.8 no
C241 C242 H242 117.8 no
C242 N243 C244 116.9(2) no
N243 C244 C245 123.8(2) no
N243 C244 H244 118.1 no
C245 C244 H244 118.1 no
C244 C245 C246 118.3(2) no
C244 C245 H245 120.9 no
C246 C245 H245 120.9 no
C241 C246 C245 119.4(2) no
C241 C246 H246 120.3 no
C245 C246 H246 120.3 no
O24 C247 C241 108.25(19) no
O24 C247 H24A 110.0 no
C241 C247 H24A 110.0 no
O24 C247 H24B 110.0 no
C241 C247 H24B 110.0 no
H24A C247 H24B 108.4 no
C24 O24 C247 116.16(18) no
C24 C25 C26 113.8(2) no
C24 C25 H25 123.1 no
C26 C25 H25 123.1 no
N21 C26 O26 118.8(2) no
N21 C26 C25 124.8(2) no
O26 C26 C25 116.4(2) no
C266 C261 C262 117.2(2) no
C266 C261 C267 124.8(2) no
C262 C261 C267 118.0(2) no
N263 C262 C261 124.2(2) no
N263 C262 H262 117.9 no
C261 C262 H262 117.9 no
C262 N263 C264 117.0(2) no
N263 C264 C265 123.4(2) no
N263 C264 H264 118.3 no
C265 C264 H264 118.3 no
C264 C265 C266 118.5(2) no
C264 C265 H265 120.7 no
C266 C265 H265 120.7 no
C261 C266 C265 119.7(2) no
C261 C266 H266 120.2 no
C265 C266 H266 120.2 no
O26 C267 C261 108.22(19) no
O26 C267 H26A 110.1 no
C261 C267 H26A 110.1 no
O26 C267 H26B 110.1 no
C261 C267 H26B 110.1 no
H26A C267 H26B 108.4 no
C26 O26 C267 116.40(18) no
C36 N31 C32 114.8(2) no
N32 C32 N33 116.5(2) no
N32 C32 N31 117.6(2) no
N33 C32 N31 125.9(2) no
C32 N32 H32A 120.0 no
C32 N32 H32B 120.0 no
H32A N32 H32B 120.0 no
C34 N33 C32 115.3(2) no
N33 C34 O36 119.1(2) no
N33 C34 C35 124.7(2) no
O36 C34 C35 116.2(2) no
C36 O34 C347 117.47(18) no
C346 C341 C342 117.9(2) no
C346 C341 C347 123.6(2) no
C342 C341 C347 118.5(2) no
N343 C342 C341 123.7(2) no
N343 C342 H342 118.1 no
C341 C342 H342 118.1 no
C344 N343 C342 116.7(2) no
N343 C344 C345 124.1(2) no
N343 C344 H344 117.9 no
C345 C344 H344 117.9 no
C344 C345 C346 118.2(2) no
C344 C345 H345 120.9 no
C346 C345 H345 120.9 no
C341 C346 C345 119.5(2) no
C341 C346 H346 120.3 no
C345 C346 H346 120.3 no
O34 C347 C341 107.68(19) no
O34 C347 H34A 110.2 no
C341 C347 H34A 110.2 no
O34 C347 H34B 110.2 no
C341 C347 H34B 110.2 no
H34A C347 H34B 108.5 no
C36 C35 C34 113.8(2) no
C36 C35 H35 123.1 no
C34 C35 H35 123.1 no
N31 C36 O34 118.5(2) no
N31 C36 C35 125.4(2) no
O34 C36 C35 116.1(2) no
C366 C361 C362 117.2(2) no
C366 C361 C367 124.7(2) no
C362 C361 C367 118.0(2) no
N363 C362 C361 124.3(2) no
N363 C362 H362 117.8 no
C361 C362 H362 117.8 no
C364 N363 C362 116.8(2) no
N363 C364 C365 123.3(2) no
N363 C364 H364 118.4 no
C365 C364 H364 118.4 no
C364 C365 C366 119.0(2) no
C364 C365 H365 120.5 no
C366 C365 H365 120.5 no
C361 C366 C365 119.3(2) no
C361 C366 H366 120.3 no
C365 C366 H366 120.3 no
O36 C367 C361 107.52(19) no
O36 C367 H36A 110.2 no
C361 C367 H36A 110.2 no
O36 C367 H36B 110.2 no
C361 C367 H36B 110.2 no
H36A C367 H36B 108.5 no
C34 O36 C367 115.89(18) no

loop_
_geom_bond_atom_site_label_1
_geom_bond_atom_site_label_2
_geom_bond_distance
_geom_bond_publ_flag
N11 C16 1.318(3) no
N11 C12 1.354(3) no
N12 C12 1.332(3) no
N12 H12A 0.88 no
N12 H12B 0.88 no
C12 N13 1.353(3) no
O14 C14 1.359(3) no
O14 C147 1.443(3) no
N13 C14 1.318(3) no
C14 C15 1.391(3) no
C141 C142 1.387(3) no
C141 C146 1.387(3) no
C141 C147 1.497(3) no
C142 N143 1.341(3) no
C142 H142 0.95 no
N143 C144 1.329(3) no
C144 C145 1.381(4) no
C144 H144 0.95 no
C145 C146 1.382(4) no
C145 H145 0.95 no
C146 H146 0.95 no
C147 H14A 0.99 no
C147 H14B 0.99 no
C15 C16 1.378(3) no
C15 H15 0.95 no
C16 O16 1.366(3) no
C161 C166 1.380(3) no
C161 C162 1.392(3) no
C161 C167 1.500(3) no
C162 N163 1.342(3) no
C162 H162 0.95 no
N163 C164 1.334(3) no
C164 C165 1.377(3) no
C164 H164 0.95 no
C165 C166 1.390(3) no
C165 H165 0.95 no
C166 H166 0.95 no
C167 O16 1.442(3) no
C167 H16A 0.99 no
C167 H16B 0.99 no
N21 C26 1.320(3) no
N21 C22 1.357(3) no
C22 N22 1.327(3) no
C22 N23 1.365(3) no
N22 H22A 0.88 no
N22 H22B 0.88 no
N23 C24 1.319(3) no
C24 O24 1.363(3) no
C24 C25 1.390(3) no
C241 C246 1.382(3) no
C241 C242 1.396(3) no
C241 C247 1.503(3) no
C242 N243 1.333(3) no
C242 H242 0.95 no
N243 C244 1.335(3) no
C244 C245 1.381(3) no
C244 H244 0.95 no
C245 C246 1.394(3) no
C245 H245 0.95 no
C246 H246 0.95 no
C247 O24 1.438(3) no
C247 H24A 0.99 no
C247 H24B 0.99 no
C25 C26 1.391(3) no
C25 H25 0.95 no
C26 O26 1.357(3) no
C261 C266 1.373(3) no
C261 C262 1.395(3) no
C261 C267 1.502(3) no
C262 N263 1.332(3) no
C262 H262 0.95 no
N263 C264 1.333(3) no
C264 C265 1.375(3) no
C264 H264 0.95 no
C265 C266 1.384(3) no
C265 H265 0.95 no
C266 H266 0.95 no
C267 O26 1.444(3) no
C267 H26A 0.99 no
C267 H26B 0.99 no
N31 C36 1.322(3) no
N31 C32 1.361(3) no
C32 N32 1.331(3) no
C32 N33 1.352(3) no
N32 H32A 0.88 no
N32 H32B 0.88 no
N33 C34 1.324(3) no
C34 O36 1.360(3) no
C34 C35 1.391(3) no
O34 C36 1.362(3) no
O34 C347 1.438(3) no
C341 C346 1.376(3) no
C341 C342 1.392(3) no
C341 C347 1.501(3) no
C342 N343 1.339(3) no
C342 H342 0.95 no
N343 C344 1.337(3) no
C344 C345 1.374(3) no
C344 H344 0.95 no
C345 C346 1.386(3) no
C345 H345 0.95 no
C346 H346 0.95 no
C347 H34A 0.99 no
C347 H34B 0.99 no
C35 C36 1.383(3) no
C35 H35 0.95 no
C361 C366 1.380(3) no
C361 C362 1.393(3) no
C361 C367 1.502(3) no
C362 N363 1.342(3) no
C362 H362 0.95 no
N363 C364 1.331(3) no
C364 C365 1.380(3) no
C364 H364 0.95 no
C365 C366 1.383(3) no
C365 H365 0.95 no
C366 H366 0.95 no
C367 O36 1.436(3) no
C367 H36A 0.99 no
C367 H36B 0.99 no

loop_
_geom_hbond_atom_site_label_D
_geom_hbond_atom_site_label_H
_geom_hbond_atom_site_label_A
_geom_hbond_site_symmetry_A
_geom_hbond_distance_DH
_geom_hbond_distance_HA
_geom_hbond_distance_DA
_geom_hbond_angle_DHA
_geom_hbond_publ_flag
N12 H12A N363 . 0.88 2.12 2.998(3) 174 y
N12 H12B N343 1_664 0.88 2.10 2.977(3) 176 y
N22 H22A N263 2_675 0.88 2.11 2.985(3) 175 y
N22 H22B N243 2_566 0.88 2.11 2.987(3) 175 y
N32 H32A N143 . 0.88 2.11 2.978(3) 167 y
N32 H32B N163 1_446 0.88 2.10 2.982(3) 178 y

loop_
_geom_torsion_atom_site_label_1
_geom_torsion_atom_site_label_2
_geom_torsion_atom_site_label_3
_geom_torsion_atom_site_label_4
_geom_torsion
_geom_torsion_publ_flag
C16 N11 C12 N12 179.0(2) no
C16 N11 C12 N13 -1.3(3) no
N12 C12 N13 C14 -178.4(2) no
N11 C12 N13 C14 2.0(3) no
C12 N13 C14 O14 177.9(2) no
C12 N13 C14 C15 -1.9(3) no
C147 O14 C14 N13 -2.5(3) no
C147 O14 C14 C15 177.3(2) no
C146 C141 C142 N143 1.4(4) no
C147 C141 C142 N143 -172.6(2) no
C141 C142 N143 C144 0.1(4) no
C142 N143 C144 C145 -2.6(4) no
N143 C144 C145 C146 3.3(4) no
C144 C145 C146 C141 -1.6(4) no
C142 C141 C146 C145 -0.6(4) no
C147 C141 C146 C145 173.3(2) no
C14 O14 C147 C141 -163.1(2) no
C142 C141 C147 O14 -149.5(2) no
C146 C141 C147 O14 36.8(3) no
N13 C14 C15 C16 1.3(4) no
O14 C14 C15 C16 -178.5(2) no
C12 N11 C16 O16 -179.3(2) no
C12 N11 C16 C15 0.6(4) no
C14 C15 C16 N11 -0.6(4) no
C14 C15 C16 O16 179.3(2) no
C166 C161 C162 N163 -0.3(4) no
C167 C161 C162 N163 -179.5(2) no
C161 C162 N163 C164 0.0(4) no
C162 N163 C164 C165 -0.2(4) no
N163 C164 C165 C166 0.7(4) no
C162 C161 C166 C165 0.8(4) no
C167 C161 C166 C165 180.0(2) no
C164 C165 C166 C161 -1.0(4) no
C166 C161 C167 O16 -2.2(3) no
C162 C161 C167 O16 177.0(2) no
N11 C16 O16 C167 1.0(3) no
C15 C16 O16 C167 -179.0(2) no
C161 C167 O16 C16 -173.2(2) no
C26 N21 C22 N22 -179.1(2) no
C26 N21 C22 N23 0.4(3) no
N22 C22 N23 C24 177.4(2) no
N21 C22 N23 C24 -2.1(3) no
C22 N23 C24 O24 -176.8(2) no
C22 N23 C24 C25 2.2(3) no
C246 C241 C242 N243 -0.9(4) no
C247 C241 C242 N243 -178.4(2) no
C241 C242 N243 C244 0.2(4) no
C242 N243 C244 C245 0.4(4) no
N243 C244 C245 C246 -0.4(4) no
C242 C241 C246 C245 0.9(3) no
C247 C241 C246 C245 178.2(2) no
C244 C245 C246 C241 -0.3(4) no
C246 C241 C247 O24 11.7(3) no
C242 C241 C247 O24 -171.0(2) no
N23 C24 O24 C247 -1.8(3) no
C25 C24 O24 C247 179.1(2) no
C241 C247 O24 C24 177.3(2) no
N23 C24 C25 C26 -0.6(4) no
O24 C24 C25 C26 178.4(2) no
C22 N21 C26 O26 -178.7(2) no
C22 N21 C26 C25 1.4(3) no
C24 C25 C26 N21 -1.4(3) no
C24 C25 C26 O26 178.8(2) no
C266 C261 C262 N263 -0.6(4) no
C267 C261 C262 N263 -179.9(2) no
C261 C262 N263 C264 0.2(4) no
C262 N263 C264 C265 0.0(4) no
N263 C264 C265 C266 0.2(4) no
C262 C261 C266 C265 0.8(4) no
C267 C261 C266 C265 -180.0(2) no
C264 C265 C266 C261 -0.6(4) no
C266 C261 C267 O26 10.3(3) no
C262 C261 C267 O26 -170.5(2) no
N21 C26 O26 C267 0.9(3) no
C25 C26 O26 C267 -179.2(2) no
C261 C267 O26 C26 178.4(2) no
C36 N31 C32 N32 177.3(2) no
C36 N31 C32 N33 -2.2(3) no
N32 C32 N33 C34 -178.4(2) no
N31 C32 N33 C34 1.2(3) no
C32 N33 C34 O36 -179.4(2) no
C32 N33 C34 C35 0.6(3) no
C346 C341 C342 N343 1.0(4) no
C347 C341 C342 N343 -176.6(2) no
C341 C342 N343 C344 -0.7(4) no
C342 N343 C344 C345 0.2(4) no
N343 C344 C345 C346 0.0(4) no
C342 C341 C346 C345 -0.8(4) no
C347 C341 C346 C345 176.7(2) no
C344 C345 C346 C341 0.3(4) no
C36 O34 C347 C341 -178.0(2) no
C346 C341 C347 O34 15.0(3) no
C342 C341 C347 O34 -167.6(2) no
N33 C34 C35 C36 -1.1(4) no
O36 C34 C35 C36 178.9(2) no
C32 N31 C36 O34 -177.9(2) no
C32 N31 C36 C35 1.6(3) no
C347 O34 C36 N31 -1.6(3) no
C347 O34 C36 C35 178.9(2) no
C34 C35 C36 N31 -0.1(4) no
C34 C35 C36 O34 179.4(2) no
C366 C361 C362 N363 -1.0(4) no
C367 C361 C362 N363 178.0(2) no
C361 C362 N363 C364 0.1(4) no
C362 N363 C364 C365 0.4(4) no
N363 C364 C365 C366 0.0(4) no
C362 C361 C366 C365 1.4(4) no
C367 C361 C366 C365 -177.4(2) no
C364 C365 C366 C361 -1.0(4) no
C366 C361 C367 O36 1.0(3) no
C362 C361 C367 O36 -177.9(2) no
N33 C34 O36 C367 -0.8(3) no
C35 C34 O36 C367 179.2(2) no
C361 C367 O36 C34 -179.8(2) no

loop_
_cod_related_entry_id
_cod_related_entry_database
_cod_related_entry_code
1 ChemSpider 30654475
